data_2203469
loop_
_publ_author_name
'Ocak, Nazan'
'I\,s\?ik, \,Samil'
'Dilsiz Aytemir, Mutlu'

_publ_section_title
;Ethyl
 4-(3-hydroxy-6-methyl-4-oxo-4<i>H</i>-pyran-2-ylmethyl)piperazine-1-carboxylate
;
_journal_issue 4
_journal_name_full 'Acta Crystallographica Section E'
_journal_page_first o561
_journal_page_last o563
_journal_paper_doi 10.1107/S1600536804005720
_journal_volume 60
_journal_year 2004
_chemical_formula_iupac 'C14 H20 N2 O5'
_chemical_formula_moiety 'C14 H20 N2 O5'
_chemical_formula_sum 'C14 H20 N2 O5'
_chemical_formula_weight 296.32
_chemical_name_systematic
;Ethyl
 4-(3-hydroxy-6-methyl-4-oxo-4H-pyran-2-ylmethyl)piperazine-1-carboxylate
;
_space_group_IT_number 15
_symmetry_cell_setting monoclinic
_symmetry_space_group_name_Hall '-C 2yc'
_symmetry_space_group_name_H-M 'C 1 2/c 1'
_atom_sites_solution_hydrogens geom
_atom_sites_solution_primary direct
_atom_sites_solution_secondary difmap
_cell_angle_alpha 90.00
_cell_angle_beta 95.513(8)
_cell_angle_gamma 90.00
_cell_formula_units_Z 8
_cell_length_a 24.069(3)
_cell_length_b 6.1796(4)
_cell_length_c 19.788(2)
_cell_measurement_reflns_used 15639
_cell_measurement_temperature 293(2)
_cell_measurement_theta_max 29.56
_cell_measurement_theta_min 1.70
_cell_volume 2929.6(5)
_computing_cell_refinement X-AREA
_computing_data_collection 'X-AREA (Stoe & Cie, 2002)'
_computing_data_reduction 'X-RED32 (Stoe & Cie, 2002)'
_computing_molecular_graphics 'ORTEPIII (Burnett & Johnson, 1996)'
_computing_publication_material 'WinGX (Farrugia, 1997) and PARST (Nardelli, 1995)'
_computing_structure_refinement 'SHELXL97 (Sheldrick, 1997)'
_computing_structure_solution 'SHELXS97 (Sheldrick, 1997)'
_diffrn_ambient_temperature 293(2)
_diffrn_detector_area_resol_mean 6.67
_diffrn_measured_fraction_theta_full 0.999
_diffrn_measured_fraction_theta_max 0.999
_diffrn_measurement_device_type 'STOE IPDS-II'
_diffrn_measurement_method 'w scans'
_diffrn_radiation_monochromator graphite
_diffrn_radiation_source 'fine-focus sealed tube'
_diffrn_radiation_type MoK\a
_diffrn_radiation_wavelength 0.71073
_diffrn_reflns_av_R_equivalents 0.0741
_diffrn_reflns_av_sigmaI/netI 0.0351
_diffrn_reflns_limit_h_max 29
_diffrn_reflns_limit_h_min -29
_diffrn_reflns_limit_k_max 7
_diffrn_reflns_limit_k_min -7
_diffrn_reflns_limit_l_max 24
_diffrn_reflns_limit_l_min -24
_diffrn_reflns_number 16025
_diffrn_reflns_theta_full 25.99
_diffrn_reflns_theta_max 25.99
_diffrn_reflns_theta_min 1.70
_diffrn_standards_decay_% 'not measurement'
_diffrn_standards_interval_time 30
_diffrn_standards_number 1
_exptl_absorpt_coefficient_mu 0.102
_exptl_absorpt_correction_T_max 0.9700
_exptl_absorpt_correction_T_min 0.9373
_exptl_absorpt_correction_type integration
_exptl_absorpt_process_details 'X-RED32 (Stoe & Cie, 2002)'
_exptl_crystal_colour colourless
_exptl_crystal_density_diffrn 1.344
_exptl_crystal_density_method 'not measured'
_exptl_crystal_description prism.
_exptl_crystal_F_000 1264
_exptl_crystal_size_max 0.600
_exptl_crystal_size_mid 0.553
_exptl_crystal_size_min 0.320
_refine_diff_density_max 0.367
_refine_diff_density_min -0.333
_refine_ls_extinction_coef 0.0072(13)
_refine_ls_extinction_expression Fc^*^=kFc[1+0.001xFc^2^\l^3^/sin(2\q)]^-1/4^
_refine_ls_extinction_method SHELXL97
_refine_ls_goodness_of_fit_ref 1.099
_refine_ls_hydrogen_treatment constr
_refine_ls_matrix_type full
_refine_ls_number_parameters 191
_refine_ls_number_reflns 2888
_refine_ls_number_restraints 0
_refine_ls_restrained_S_all 1.099
_refine_ls_R_factor_all 0.0560
_refine_ls_R_factor_gt 0.0491
_refine_ls_shift/su_max <0.001
_refine_ls_shift/su_mean 0.000
_refine_ls_structure_factor_coef Fsqd
_refine_ls_weighting_details 'calc w=1/[\s^2^(Fo^2^)+(0.0946P)^2^+0.909P] where P=(Fo^2^+2Fc^2^)/3'
_refine_ls_weighting_scheme calc
_refine_ls_wR_factor_gt 0.1553
_refine_ls_wR_factor_ref 0.1621
_reflns_number_gt 2388
_reflns_number_total 2888
_reflns_threshold_expression I>2\s(I)
_cod_data_source_file na6300.cif
_cod_data_source_block I
_cod_original_cell_volume 2929.7(5)
_cod_original_sg_symbol_H-M 'C 2/c'
_cod_database_code 2203469
_cod_database_fobs_code 2203469

loop_
_symmetry_equiv_pos_as_xyz
'x, y, z'
'-x, y, -z+1/2'
'x+1/2, y+1/2, z'
'-x+1/2, y+1/2, -z+1/2'
'-x, -y, -z'
'x, -y, z-1/2'
'-x+1/2, -y+1/2, -z'
'x+1/2, -y+1/2, z-1/2'

loop_
_atom_site_label
_atom_site_fract_x
_atom_site_fract_y
_atom_site_fract_z
_atom_site_U_iso_or_equiv
_atom_site_adp_type
_atom_site_calc_flag
_atom_site_refinement_flags
_atom_site_occupancy
_atom_site_type_symbol
C14 0.54328(11) 0.5698(6) 0.34589(18) 0.1022(10) Uani d . 1 C
H14A 0.5787 0.6109 0.3688 0.153 Uiso calc R 1 H
H14B 0.5281 0.6888 0.3190 0.153 Uiso calc R 1 H
H14C 0.5483 0.4479 0.3170 0.153 Uiso calc R 1 H
O1 0.34507(5) 0.0754(2) 0.06885(6) 0.0515(3) Uani d . 1 O
C4 0.31840(7) 0.4685(3) 0.00371(8) 0.0481(4) Uani d . 1 C
C5 0.29002(7) 0.3915(3) 0.06089(8) 0.0465(4) Uani d . 1 C
O2 0.24879(6) 0.5142(2) 0.08327(7) 0.0599(4) Uani d . 1 O
H2 0.2450 0.6250 0.0605 0.090 Uiso calc R 1 H
C1 0.30327(6) 0.2017(3) 0.09075(8) 0.0464(4) Uani d . 1 C
O3 0.30488(6) 0.6408(2) -0.02497(6) 0.0606(4) Uani d . 1 O
C9 0.32208(7) 0.3268(3) 0.23710(8) 0.0470(4) Uani d . 1 C
H9A 0.2885 0.4147 0.2339 0.056 Uiso calc R 1 H
H9B 0.3477 0.3892 0.2076 0.056 Uiso calc R 1 H
O5 0.45124(6) 0.4410(2) 0.36469(8) 0.0696(4) Uani d . 1 O
N2 0.39646(6) 0.1812(3) 0.31632(8) 0.0553(4) Uani d . 1 N
C3 0.36185(7) 0.3299(3) -0.01489(8) 0.0518(4) Uani d . 1 C
H3 0.3825 0.3711 -0.0501 0.062 Uiso calc R 1 H
C2 0.37371(7) 0.1418(3) 0.01714(8) 0.0507(4) Uani d . 1 C
O4 0.48543(6) 0.1026(3) 0.35555(9) 0.0790(5) Uani d . 1 O
C10 0.34862(8) 0.3273(3) 0.30947(9) 0.0541(4) Uani d . 1 C
H10A 0.3607 0.4727 0.3222 0.065 Uiso calc R 1 H
H10B 0.3214 0.2817 0.3397 0.065 Uiso calc R 1 H
C8 0.38287(9) -0.0368(3) 0.29380(10) 0.0623(5) Uani d . 1 C
H8A 0.3567 -0.1006 0.3224 0.075 Uiso calc R 1 H
H8B 0.4164 -0.1249 0.2972 0.075 Uiso calc R 1 H
C11 0.44741(8) 0.2310(3) 0.34554(9) 0.0572(5) Uani d . 1 C
C7 0.35729(8) -0.0307(3) 0.22060(9) 0.0550(5) Uani d . 1 C
H7A 0.3843 0.0248 0.1917 0.066 Uiso calc R 1 H
H7B 0.3470 -0.1759 0.2056 0.066 Uiso calc R 1 H
C13 0.41739(9) -0.0160(4) 0.00268(12) 0.0668(5) Uani d . 1 C
H13A 0.4175 -0.1342 0.0342 0.100 Uiso calc R 1 H
H13B 0.4532 0.0538 0.0072 0.100 Uiso calc R 1 H
H13C 0.4097 -0.0699 -0.0428 0.100 Uiso calc R 1 H
C12 0.50464(10) 0.5110(5) 0.39646(13) 0.0818(7) Uani d . 1 C
H12A 0.5210 0.3958 0.4251 0.098 Uiso calc R 1 H
H12B 0.4993 0.6351 0.4251 0.098 Uiso calc R 1 H
N1 0.30806(6) 0.1076(2) 0.21530(7) 0.0461(4) Uani d . 1 N
C6 0.27632(7) 0.1009(3) 0.14844(8) 0.0500(4) Uani d . 1 C
H6A 0.2408 0.1725 0.1518 0.060 Uiso calc R 1 H
H6B 0.2684 -0.0494 0.1371 0.060 Uiso calc R 1 H

loop_
_atom_site_aniso_label
_atom_site_aniso_U_11
_atom_site_aniso_U_22
_atom_site_aniso_U_33
_atom_site_aniso_U_12
_atom_site_aniso_U_13
_atom_site_aniso_U_23
C14 0.0656(15) 0.117(2) 0.127(2) -0.0139(14) 0.0241(16) -0.0152(18)
O1 0.0493(7) 0.0594(7) 0.0467(6) 0.0004(5) 0.0093(5) 0.0022(5)
C4 0.0433(8) 0.0600(10) 0.0405(8) -0.0056(7) 0.0012(6) 0.0005(7)
C5 0.0422(8) 0.0590(9) 0.0385(7) -0.0029(7) 0.0045(6) -0.0023(7)
O2 0.0604(8) 0.0675(8) 0.0543(7) 0.0104(6) 0.0181(6) 0.0072(6)
C1 0.0412(8) 0.0571(10) 0.0409(8) -0.0040(7) 0.0031(6) -0.0036(7)
O3 0.0600(8) 0.0671(8) 0.0554(7) 0.0051(6) 0.0098(6) 0.0134(6)
C9 0.0454(8) 0.0471(9) 0.0489(9) 0.0038(7) 0.0064(7) -0.0011(7)
O5 0.0525(8) 0.0746(10) 0.0805(10) -0.0054(6) 0.0005(7) -0.0118(7)
N2 0.0539(8) 0.0568(9) 0.0534(8) 0.0071(7) -0.0042(6) -0.0039(7)
C3 0.0454(9) 0.0694(11) 0.0415(8) -0.0035(8) 0.0087(6) 0.0018(8)
C2 0.0434(8) 0.0655(11) 0.0437(8) -0.0045(7) 0.0067(7) -0.0036(7)
O4 0.0602(9) 0.0878(11) 0.0865(11) 0.0165(8) -0.0065(7) 0.0060(8)
C10 0.0513(9) 0.0599(10) 0.0509(9) 0.0077(8) 0.0044(7) -0.0077(8)
C8 0.0726(12) 0.0505(10) 0.0611(11) 0.0064(9) -0.0071(9) 0.0059(8)
C11 0.0522(10) 0.0686(12) 0.0507(9) 0.0053(9) 0.0035(7) 0.0058(8)
C7 0.0651(11) 0.0433(9) 0.0553(10) 0.0047(8) -0.0004(8) -0.0024(7)
C13 0.0599(11) 0.0723(13) 0.0705(12) 0.0066(9) 0.0184(9) -0.0017(10)
C12 0.0598(12) 0.0990(18) 0.0848(16) -0.0106(12) -0.0019(11) -0.0170(13)
N1 0.0466(7) 0.0495(7) 0.0425(7) -0.0034(6) 0.0059(5) 0.0020(6)
C6 0.0444(8) 0.0608(10) 0.0450(8) -0.0098(7) 0.0058(7) 0.0020(7)

loop_
_atom_type_symbol
_atom_type_description
_atom_type_scat_dispersion_real
_atom_type_scat_dispersion_imag
_atom_type_scat_source
C C 0.0033 0.0016 'International Tables Vol C Tables 4.2.6.8 and 6.1.1.4'
H H 0.0000 0.0000 'International Tables Vol C Tables 4.2.6.8 and 6.1.1.4'
N N 0.0061 0.0033 'International Tables Vol C Tables 4.2.6.8 and 6.1.1.4'
O O 0.0106 0.0060 'International Tables Vol C Tables 4.2.6.8 and 6.1.1.4'

loop_
_geom_angle_atom_site_label_1
_geom_angle_atom_site_label_2
_geom_angle_atom_site_label_3
_geom_angle
_geom_angle_publ_flag
C12 C14 H14A 109.5 ?
C12 C14 H14B 109.5 ?
H14A C14 H14B 109.5 ?
C12 C14 H14C 109.5 ?
H14A C14 H14C 109.5 ?
H14B C14 H14C 109.5 ?
C2 O1 C1 120.55(14) ?
O3 C4 C3 124.47(16) ?
O3 C4 C5 121.06(16) ?
C3 C4 C5 114.47(15) ?
C1 C5 O2 119.77(15) ?
C1 C5 C4 121.32(16) ?
O2 C5 C4 118.90(15) ?
C5 O2 H2 109.5 ?
C5 C1 O1 120.56(14) ?
C5 C1 C6 126.70(16) ?
O1 C1 C6 112.74(15) ?
N1 C9 C10 110.40(14) yes
N1 C9 H9A 109.6 ?
C10 C9 H9A 109.6 ?
N1 C9 H9B 109.6 ?
C10 C9 H9B 109.6 ?
H9A C9 H9B 108.1 ?
C11 O5 C12 116.35(18) ?
C11 N2 C8 121.14(16) yes
C11 N2 C10 125.39(17) yes
C8 N2 C10 113.23(15) yes
C2 C3 C4 121.75(15) ?
C2 C3 H3 119.1 ?
C4 C3 H3 119.1 ?
C3 C2 O1 121.31(16) ?
C3 C2 C13 127.00(16) ?
O1 C2 C13 111.70(16) ?
N2 C10 C9 110.17(14) yes
N2 C10 H10A 109.6 ?
C9 C10 H10A 109.6 ?
N2 C10 H10B 109.6 ?
C9 C10 H10B 109.6 ?
H10A C10 H10B 108.1 ?
N2 C8 C7 109.25(14) yes
N2 C8 H8A 109.8 ?
C7 C8 H8A 109.8 ?
N2 C8 H8B 109.8 ?
C7 C8 H8B 109.8 ?
H8A C8 H8B 108.3 ?
O4 C11 N2 124.4(2) ?
O4 C11 O5 123.48(18) ?
N2 C11 O5 112.09(16) ?
N1 C7 C8 109.62(15) yes
N1 C7 H7A 109.7 ?
C8 C7 H7A 109.7 ?
N1 C7 H7B 109.7 ?
C8 C7 H7B 109.7 ?
H7A C7 H7B 108.2 ?
C2 C13 H13A 109.5 ?
C2 C13 H13B 109.5 ?
H13A C13 H13B 109.5 ?
C2 C13 H13C 109.5 ?
H13A C13 H13C 109.5 ?
H13B C13 H13C 109.5 ?
O5 C12 C14 111.8(2) ?
O5 C12 H12A 109.3 ?
C14 C12 H12A 109.3 ?
O5 C12 H12B 109.3 ?
C14 C12 H12B 109.3 ?
H12A C12 H12B 107.9 ?
C9 N1 C7 111.21(13) yes
C9 N1 C6 112.41(13) yes
C7 N1 C6 113.51(14) yes
N1 C6 C1 116.72(13) ?
N1 C6 H6A 108.1 ?
C1 C6 H6A 108.1 ?
N1 C6 H6B 108.1 ?
C1 C6 H6B 108.1 ?
H6A C6 H6B 107.3 ?

loop_
_geom_bond_atom_site_label_1
_geom_bond_atom_site_label_2
_geom_bond_distance
_geom_bond_publ_flag
C14 C12 1.476(4) ?
C14 H14A 0.9600 ?
C14 H14B 0.9600 ?
C14 H14C 0.9600 ?
O1 C2 1.351(2) yes
O1 C1 1.376(2) yes
C4 O3 1.235(2) yes
C4 C3 1.427(3) yes
C4 C5 1.457(2) yes
C5 C1 1.338(2) yes
C5 O2 1.357(2) yes
O2 H2 0.8200 ?
C1 C6 1.501(2) ?
C9 N1 1.452(2) yes
C9 C10 1.511(2) yes
C9 H9A 0.9700 ?
C9 H9B 0.9700 ?
O5 C11 1.353(3) ?
O5 C12 1.442(3) ?
N2 C11 1.340(2) yes
N2 C8 1.446(2) yes
N2 C10 1.459(2) yes
C3 C2 1.342(3) yes
C3 H3 0.9300 ?
C2 C13 1.482(3) ?
O4 C11 1.213(2) yes
C10 H10A 0.9700 ?
C10 H10B 0.9700 ?
C8 C7 1.519(3) yes
C8 H8A 0.9700 ?
C8 H8B 0.9700 ?
C7 N1 1.457(2) ?
C7 H7A 0.9700 ?
C7 H7B 0.9700 ?
C13 H13A 0.9600 ?
C13 H13B 0.9600 ?
C13 H13C 0.9600 ?
C12 H12A 0.9700 ?
C12 H12B 0.9700 ?
N1 C6 1.463(2) yes
C6 H6A 0.9700 ?
C6 H6B 0.9700 ?

loop_
_geom_hbond_atom_site_label_D
_geom_hbond_atom_site_label_H
_geom_hbond_atom_site_label_A
_geom_hbond_site_symmetry_A
_geom_hbond_distance_DH
_geom_hbond_distance_HA
_geom_hbond_distance_DA
_geom_hbond_angle_DHA
_geom_hbond_publ_flag
O2 H2 O3 7_565 0.82 1.97 2.6941(18) 147 yes
O2 H2 O3 . 0.82 2.33 2.7527(18) 113 yes
C6 H6A O2 . 0.97 2.53 2.909(2) 103 yes
C7 H7A O1 . 0.97 2.54 3.060(2) 114 yes
C8 H8B O4 . 0.97 2.39 2.784(3) 104 yes
C10 H10A O5 . 0.97 2.27 2.696(2) 106 yes

loop_
_geom_torsion_atom_site_label_1
_geom_torsion_atom_site_label_2
_geom_torsion_atom_site_label_3
_geom_torsion_atom_site_label_4
_geom_torsion
O3 C4 C5 C1 177.84(16)
C3 C4 C5 C1 -2.3(2)
O3 C4 C5 O2 -1.1(2)
C3 C4 C5 O2 178.70(15)
O2 C5 C1 O1 -179.80(14)
C4 C5 C1 O1 1.2(2)
O2 C5 C1 C6 0.9(3)
C4 C5 C1 C6 -178.09(15)
C2 O1 C1 C5 0.5(2)
C2 O1 C1 C6 179.90(13)
O3 C4 C3 C2 -178.30(17)
C5 C4 C3 C2 1.9(2)
C4 C3 C2 O1 -0.3(3)
C4 C3 C2 C13 179.81(17)
C1 O1 C2 C3 -1.0(2)
C1 O1 C2 C13 178.92(15)
C11 N2 C10 C9 130.36(18)
C8 N2 C10 C9 -55.2(2)
N1 C9 C10 N2 54.5(2)
C11 N2 C8 C7 -128.72(19)
C10 N2 C8 C7 56.6(2)
C8 N2 C11 O4 -0.1(3)
C10 N2 C11 O4 173.93(19)
C8 N2 C11 O5 -178.23(17)
C10 N2 C11 O5 -4.2(3)
C12 O5 C11 O4 2.1(3)
C12 O5 C11 N2 -179.74(18)
N2 C8 C7 N1 -57.6(2)
C11 O5 C12 C14 83.9(3)
C10 C9 N1 C7 -58.22(18)
C10 C9 N1 C6 173.25(13)
C8 C7 N1 C9 59.70(19)
C8 C7 N1 C6 -172.36(15)
C9 N1 C6 C1 58.0(2)
C7 N1 C6 C1 -69.3(2)
C5 C1 C6 N1 -105.18(19)
O1 C1 C6 N1 75.45(19)

loop_
_cod_related_entry_id
_cod_related_entry_database
_cod_related_entry_code
1 ChemSpider 8261456
